data_7020367
loop_
_publ_author_name
'Dokorou, Vassiliki N.'
'Milios, Constantinos J.'
'Tsipis, Athanassios C.'
'Haukka, Matti'
'Weidler, Peter G.'
'Powell, Annie K.'
'Kostakis, George E.'

_publ_section_title
;
 Pseudopeptidic ligands: exploring the self-assembly of
 isophthaloylbisglycine (H2IBG) and divalent metal ions.
;
_journal_issue 40
_journal_name_full 'Dalton transactions (Cambridge, England : 2003)'
_journal_page_first 12501
_journal_page_last 12513
_journal_paper_doi 10.1039/c2dt31383a
_journal_volume 41
_journal_year 2012
_chemical_formula_sum 'C12 H20 Cu N2 O11'
_chemical_formula_weight 431.84
_chemical_name_systematic
;
?
;
_space_group_IT_number 13
_symmetry_cell_setting monoclinic
_symmetry_space_group_name_Hall '-P 2yc'
_symmetry_space_group_name_H-M 'P 1 2/c 1'
_atom_sites_solution_hydrogens geom
_atom_sites_solution_primary direct
_atom_sites_solution_secondary difmap
_audit_creation_method SHELXL-97
_cell_angle_alpha 90.00
_cell_angle_beta 92.16(3)
_cell_angle_gamma 90.00
_cell_formula_units_Z 2
_cell_length_a 15.211(3)
_cell_length_b 6.8469(14)
_cell_length_c 8.1434(16)
_cell_measurement_reflns_used 2867
_cell_measurement_temperature 180(2)
_cell_measurement_theta_max 24.07
_cell_measurement_theta_min 1.34
_cell_volume 847.5(3)
_computing_cell_refinement 'STOE X-AREA'
_computing_data_collection 'STOE X-AREA'
_computing_data_reduction 'STOE X-RED'
_computing_structure_refinement 'SHELXL-97 (Sheldrick, 1997)'
_computing_structure_solution 'SHELXS-97 (Sheldrick, 1990)'
_diffrn_ambient_temperature 180(2)
_diffrn_detector 'image plate ( 34 cm diameter )'
_diffrn_detector_type STOE
_diffrn_measured_fraction_theta_full 0.994
_diffrn_measured_fraction_theta_max 0.991
_diffrn_measurement_device '2-circle goniometer'
_diffrn_measurement_device_type 'STOE IPDS 2'
_diffrn_radiation_monochromator graphite
_diffrn_radiation_source 'fine-focus sealed tube'
_diffrn_radiation_type MoK\a
_diffrn_radiation_wavelength 0.71073
_diffrn_reflns_av_R_equivalents 0.0000
_diffrn_reflns_av_sigmaI/netI 0.1048
_diffrn_reflns_limit_h_max 18
_diffrn_reflns_limit_h_min -18
_diffrn_reflns_limit_k_max 8
_diffrn_reflns_limit_k_min -8
_diffrn_reflns_limit_l_max 8
_diffrn_reflns_limit_l_min -9
_diffrn_reflns_number 4578
_diffrn_reflns_theta_full 25.00
_diffrn_reflns_theta_max 25.61
_diffrn_reflns_theta_min 1.34
_exptl_absorpt_coefficient_mu 1.352
_exptl_absorpt_correction_T_max 0.8996
_exptl_absorpt_correction_T_min 0.7553
_exptl_absorpt_correction_type sphere
_exptl_absorpt_process_details
;
Interpolation using Int.Tab. Vol. C (1992) p. 523,Tab. 6.3.3.3
for values of muR in the range 0-2.5, and Int.Tab. Vol.II (1959)
p.302; Table 5.3.6 B for muR in the range 2.6-10.0.
The interpolation procedure of C.W.Dwiggins Jr (Acta Cryst.(1975)
A31,146-148) is used with some modification.
;
_exptl_crystal_colour blue
_exptl_crystal_density_diffrn 1.692
_exptl_crystal_density_method 'not measured'
_exptl_crystal_description plate
_exptl_crystal_F_000 446
_exptl_crystal_size_max 0.22
_exptl_crystal_size_mid 0.18
_exptl_crystal_size_min 0.08
_exptl_crystal_size_rad 0.0500
_refine_diff_density_max 1.363
_refine_diff_density_min -0.781
_refine_diff_density_rms 0.112
_refine_ls_extinction_method none
_refine_ls_goodness_of_fit_ref 1.058
_refine_ls_hydrogen_treatment mixed
_refine_ls_matrix_type full
_refine_ls_number_parameters 125
_refine_ls_number_reflns 4578
_refine_ls_number_restraints 6
_refine_ls_restrained_S_all 1.059
_refine_ls_R_factor_all 0.1200
_refine_ls_R_factor_gt 0.0741
_refine_ls_shift/su_max 0.000
_refine_ls_shift/su_mean 0.000
_refine_ls_structure_factor_coef Fsqd
_refine_ls_weighting_details 'calc w=1/[\s^2^(Fo^2^)+(0.1000P)^2^+0.0000P] where P=(Fo^2^+2Fc^2^)/3'
_refine_ls_weighting_scheme calc
_refine_ls_wR_factor_gt 0.1803
_refine_ls_wR_factor_ref 0.2099
_reflns_number_gt 2593
_reflns_number_total 4578
_reflns_threshold_expression >2sigma(I)
_cod_data_source_file c2dt31383a.txt
_cod_data_source_block 8
_cod_original_sg_symbol_H-M P2/c
_cod_database_code 7020367
_exptl_absorpt_correction_t_ave 0.8275

loop_
_symmetry_equiv_pos_as_xyz
'x, y, z'
'-x, y, -z+1/2'
'-x, -y, -z'
'x, -y, z-1/2'

loop_
_atom_site_label
_atom_site_type_symbol
_atom_site_fract_x
_atom_site_fract_y
_atom_site_fract_z
_atom_site_U_iso_or_equiv
_atom_site_adp_type
_atom_site_occupancy
_atom_site_symmetry_multiplicity
_atom_site_calc_flag
_atom_site_refinement_flags
Cu1 Cu 0.5000 0.0000 1.0000 0.0346(3) Uani 1 2 d S
C1 C 0.3442(3) 0.2532(7) 0.9962(8) 0.0380(12) Uani 1 1 d .
C2 C 0.2719(3) 0.3359(7) 1.0991(7) 0.0368(12) Uani 1 1 d .
H2A H 0.2476 0.2292 1.1658 0.044 Uiso 1 1 calc R
H2B H 0.2980 0.4339 1.1759 0.044 Uiso 1 1 calc R
C3 C 0.1386(3) 0.3220(7) 0.9228(7) 0.0381(12) Uani 1 1 d .
C4 C 0.0684(4) 0.4333(7) 0.8327(7) 0.0369(13) Uani 1 1 d .
C5 C 0.0662(4) 0.6386(8) 0.8314(8) 0.0445(14) Uani 1 1 d .
H5 H 0.1113 0.7106 0.8878 0.053 Uiso 1 1 calc R
C6 C 0.0000 0.3382(11) 0.7500 0.042(2) Uani 1 2 d S
H6 H 0.0000 0.1995 0.7500 0.050 Uiso 1 2 calc SR
C7 C 0.0000 0.7338(11) 0.7500 0.051(2) Uani 1 2 d S
H7 H 0.0000 0.8725 0.7500 0.061 Uiso 1 2 calc SR
N1 N 0.2002(3) 0.4270(6) 1.0039(6) 0.0392(11) Uani 1 1 d D
H1N H 0.211(4) 0.570(5) 1.006(7) 0.047 Uiso 1 1 d D
O1 O 0.4063(2) 0.1699(5) 1.0820(4) 0.0379(8) Uani 1 1 d .
O2 O 0.3410(2) 0.2666(5) 0.8446(5) 0.0453(9) Uani 1 1 d .
O3 O 0.1403(3) 0.1399(5) 0.9212(5) 0.0484(10) Uani 1 1 d .
O4 O 0.5000 -0.1556(7) 1.2500 0.0420(12) Uani 1 2 d SD
H41 H 0.4529 -0.2202 1.2609 0.050 Uiso 1 1 d RD
O5 O 0.5892(2) 0.1914(5) 1.0848(5) 0.0399(8) Uani 1 1 d D
H51 H 0.5859 0.1832 1.1884 0.048 Uiso 1 1 d RD
H52 H 0.6393 0.2367 1.0614 0.048 Uiso 1 1 d RD
O6 O 0.2443(2) 0.8381(5) 0.0466(5) 0.0429(9) Uani 1 1 d D
H61 H 0.2059 0.9215 0.0144 0.051 Uiso 1 1 d RD
H62 H 0.2619 0.8644 0.1444 0.051 Uiso 1 1 d RD

loop_
_atom_site_aniso_label
_atom_site_aniso_U_11
_atom_site_aniso_U_22
_atom_site_aniso_U_33
_atom_site_aniso_U_23
_atom_site_aniso_U_13
_atom_site_aniso_U_12
Cu1 0.0266(4) 0.0386(4) 0.0385(5) -0.0005(5) 0.0001(3) 0.0015(5)
C1 0.029(3) 0.036(3) 0.049(4) 0.004(3) 0.006(3) -0.002(2)
C2 0.031(3) 0.039(3) 0.041(3) -0.002(2) -0.002(2) 0.003(2)
C3 0.029(3) 0.041(3) 0.045(3) -0.004(2) 0.001(2) 0.001(2)
C4 0.028(3) 0.040(3) 0.043(3) -0.005(2) 0.001(2) -0.001(2)
C5 0.036(3) 0.040(3) 0.057(4) 0.000(3) -0.006(3) -0.001(3)
C6 0.035(4) 0.035(4) 0.057(6) 0.000 -0.002(4) 0.000
C7 0.041(4) 0.027(4) 0.083(7) 0.000 -0.011(5) 0.000
N1 0.030(2) 0.039(2) 0.048(3) 0.0004(19) -0.003(2) 0.0063(18)
O1 0.0318(18) 0.0425(18) 0.039(2) -0.0044(16) -0.0026(16) 0.0025(15)
O2 0.035(2) 0.060(2) 0.040(3) 0.0067(19) 0.0035(18) 0.0072(17)
O3 0.045(2) 0.038(2) 0.062(3) -0.0017(18) -0.008(2) 0.0021(17)
O4 0.033(3) 0.050(3) 0.043(3) 0.000 0.000(2) 0.000
O5 0.0330(18) 0.051(2) 0.035(2) 0.0023(16) -0.0031(16) -0.0002(16)
O6 0.040(2) 0.0439(19) 0.045(2) 0.0040(17) -0.0029(18) 0.0004(16)

loop_
_atom_type_symbol
_atom_type_description
_atom_type_scat_dispersion_real
_atom_type_scat_dispersion_imag
_atom_type_scat_source
C C 0.0033 0.0016 'International Tables Vol C Tables 4.2.6.8 and 6.1.1.4'
H H 0.0000 0.0000 'International Tables Vol C Tables 4.2.6.8 and 6.1.1.4'
N N 0.0061 0.0033 'International Tables Vol C Tables 4.2.6.8 and 6.1.1.4'
O O 0.0106 0.0060 'International Tables Vol C Tables 4.2.6.8 and 6.1.1.4'
Cu Cu 0.3201 1.2651 'International Tables Vol C Tables 4.2.6.8 and 6.1.1.4'

loop_
_geom_angle_atom_site_label_1
_geom_angle_atom_site_label_2
_geom_angle_atom_site_label_3
_geom_angle
_geom_angle_site_symmetry_1
_geom_angle_site_symmetry_3
O1 Cu1 O1 180.0 . 3_657
O1 Cu1 O5 89.20(14) . .
O1 Cu1 O5 90.80(14) 3_657 .
O1 Cu1 O5 90.79(14) . 3_657
O1 Cu1 O5 89.20(14) 3_657 3_657
O5 Cu1 O5 180.0 . 3_657
O1 Cu1 O4 87.11(13) . .
O1 Cu1 O4 92.89(13) 3_657 .
O5 Cu1 O4 91.19(14) . .
O5 Cu1 O4 88.81(14) 3_657 .
O1 Cu1 O4 92.89(13) . 3_657
O1 Cu1 O4 87.11(13) 3_657 3_657
O5 Cu1 O4 88.81(14) . 3_657
O5 Cu1 O4 91.19(13) 3_657 3_657
O4 Cu1 O4 180.0 . 3_657
O2 C1 O1 125.1(5) . .
O2 C1 C2 121.5(5) . .
O1 C1 C2 113.4(5) . .
N1 C2 C1 114.2(5) . .
N1 C2 H2A 108.7 . .
C1 C2 H2A 108.7 . .
N1 C2 H2B 108.7 . .
C1 C2 H2B 108.7 . .
H2A C2 H2B 107.6 . .
O3 C3 N1 121.9(5) . .
O3 C3 C4 121.6(5) . .
N1 C3 C4 116.5(4) . .
C6 C4 C5 116.7(6) . .
C6 C4 C3 120.9(5) . .
C5 C4 C3 122.3(5) . .
C7 C5 C4 120.2(6) . .
C7 C5 H5 119.9 . .
C4 C5 H5 119.9 . .
C4 C6 C4 123.7(7) . 2_556
C4 C6 H6 118.1 . .
C4 C6 H6 118.1 2_556 .
C5 C7 C5 122.3(7) . 2_556
C5 C7 H7 118.8 . .
C5 C7 H7 118.8 2_556 .
C3 N1 C2 122.1(4) . .
C3 N1 H1N 131(4) . .
C2 N1 H1N 107(4) . .
C1 O1 Cu1 127.0(4) . .
Cu1 O4 Cu1 124.7(2) 2_657 .
Cu1 O4 H41 96.9 2_657 .
Cu1 O4 H41 111.2 . .
Cu1 O5 H51 103.6 . .
Cu1 O5 H52 140.1 . .
H51 O5 H52 109.5 . .
H61 O6 H62 109.6 . .

loop_
_geom_bond_atom_site_label_1
_geom_bond_atom_site_label_2
_geom_bond_distance
_geom_bond_site_symmetry_2
Cu1 O1 1.975(3) .
Cu1 O1 1.975(3) 3_657
Cu1 O5 1.991(4) .
Cu1 O5 1.991(4) 3_657
Cu1 O4 2.298(2) .
Cu1 O4 2.298(2) 3_657
C1 O2 1.237(7) .
C1 O1 1.287(6) .
C1 C2 1.517(7) .
C2 N1 1.455(7) .
C2 H2A 0.9900 .
C2 H2B 0.9900 .
C3 O3 1.247(6) .
C3 N1 1.336(7) .
C3 C4 1.483(8) .
C4 C6 1.381(6) .
C4 C5 1.406(8) .
C5 C7 1.351(6) .
C5 H5 0.9500 .
C6 C4 1.381(6) 2_556
C6 H6 0.9500 .
C7 C5 1.351(6) 2_556
C7 H7 0.9500 .
N1 H1N 0.99(3) .
O4 Cu1 2.298(2) 2_657
O4 H41 0.8500 .
O5 H51 0.8495 .
O5 H52 0.8505 .
O6 H61 0.8510 .
O6 H62 0.8495 .

loop_
_geom_hbond_atom_site_label_D
_geom_hbond_atom_site_label_H
_geom_hbond_atom_site_label_A
_geom_hbond_distance_DH
_geom_hbond_distance_HA
_geom_hbond_distance_DA
_geom_hbond_angle_DHA
_geom_hbond_site_symmetry_A
N1 H1N O6 0.99(3) 1.93(4) 2.912(6) 169(5) 1_556
O4 H41 O2 0.85 1.88 2.676(4) 154.5 4_556
O5 H51 O1 0.85 1.87 2.716(5) 172.8 2_657
O5 H52 O6 0.85 2.07 2.794(5) 142.4 3_666
O6 H61 O3 0.85 1.94 2.773(5) 167.5 1_564
O6 H62 O2 0.85 2.18 2.881(6) 139.3 4_565
